data_7224048
loop_
_publ_author_name
'Hou, Juan-Juan'
'Li, Xiao-Qing'
'Tian, Bao-Qiang'
'Zhang, Xian-Ming'

_publ_section_title
;
 Genuine supramolecular isomers based on Y-shaped pyridinedicarboxylate
 ligands with distinct topology: 2D 63layer, kgd layer to 3D rtl net
;
_journal_issue 12
_journal_name_full CrystEngComm
_journal_page_first 2065
_journal_paper_doi 10.1039/C5CE02284C
_journal_volume 18
_journal_year 2016
_chemical_formula_sum 'C13 H11 Co N O6'
_chemical_formula_weight 336.16
_space_group_crystal_system monoclinic
_space_group_IT_number 14
_space_group_name_Hall '-P 2ybc'
_space_group_name_H-M_alt 'P 1 21/c 1'
_symmetry_space_group_name_Hall '-P 2ybc'
_symmetry_space_group_name_H-M 'P 1 21/c 1'
_atom_sites_solution_hydrogens geom
_audit_block_doi 10.5517/cc1k8gr1
_audit_creation_method SHELXL-2014/7
_audit_update_record
;
2015-11-20 deposited with the CCDC.
2016-01-28 downloaded from the CCDC.
;
_cell_angle_alpha 90
_cell_angle_beta 104.205(18)
_cell_angle_gamma 90
_cell_formula_units_Z 4
_cell_length_a 13.876(2)
_cell_length_b 12.212(2)
_cell_length_c 7.7376(15)
_cell_measurement_reflns_used 945
_cell_measurement_temperature 293(2)
_cell_measurement_theta_max 28.9464
_cell_measurement_theta_min 2.7100
_cell_volume 1271.1(4)
_computing_structure_refinement 'SHELXL-2014/7 (Sheldrick, 2014)'
_diffrn_ambient_temperature 293(2)
_diffrn_measured_fraction_theta_full 0.999
_diffrn_measured_fraction_theta_max 0.999
_diffrn_measurement_device_type 'Xcalibur, Eos, Gemini'
_diffrn_radiation_type MoK\a
_diffrn_radiation_wavelength 0.71073
_diffrn_reflns_av_R_equivalents 0.0502
_diffrn_reflns_av_unetI/netI 0.1050
_diffrn_reflns_Laue_measured_fraction_full 0.999
_diffrn_reflns_Laue_measured_fraction_max 0.999
_diffrn_reflns_limit_h_max 10
_diffrn_reflns_limit_h_min -17
_diffrn_reflns_limit_k_max 15
_diffrn_reflns_limit_k_min -9
_diffrn_reflns_limit_l_max 9
_diffrn_reflns_limit_l_min -8
_diffrn_reflns_number 3844
_diffrn_reflns_point_group_measured_fraction_full 0.999
_diffrn_reflns_point_group_measured_fraction_max 0.999
_diffrn_reflns_theta_full 25.242
_diffrn_reflns_theta_max 25.992
_diffrn_reflns_theta_min 3.029
_exptl_absorpt_coefficient_mu 1.379
_exptl_crystal_colour pinkish
_exptl_crystal_density_diffrn 1.757
_exptl_crystal_description sheet
_exptl_crystal_F_000 684
_exptl_crystal_size_max 0.310
_exptl_crystal_size_mid 0.050
_exptl_crystal_size_min 0.030
_refine_diff_density_max 2.251
_refine_diff_density_min -0.480
_refine_diff_density_rms 0.146
_refine_ls_extinction_method none
_refine_ls_goodness_of_fit_ref 1.102
_refine_ls_hydrogen_treatment constr
_refine_ls_matrix_type full
_refine_ls_number_parameters 190
_refine_ls_number_reflns 2496
_refine_ls_number_restraints 0
_refine_ls_restrained_S_all 1.102
_refine_ls_R_factor_all 0.1275
_refine_ls_R_factor_gt 0.0896
_refine_ls_shift/su_max 0.000
_refine_ls_shift/su_mean 0.000
_refine_ls_structure_factor_coef Fsqd
_refine_ls_weighting_details 'w=1/[\s^2^(Fo^2^)+(0.0925P)^2^+3.5210P] where P=(Fo^2^+2Fc^2^)/3'
_refine_ls_weighting_scheme calc
_refine_ls_wR_factor_gt 0.2021
_refine_ls_wR_factor_ref 0.2257
_reflns_Friedel_coverage 0.000
_reflns_number_gt 1713
_reflns_number_total 2496
_reflns_threshold_expression 'I > 2\s(I)'
_cod_data_source_file c5ce02284c2.cif
_cod_data_source_block 1
_cod_depositor_comments 'Adding full bibliography for 7224048--7224050.cif.'
_cod_database_code 7224048
_shelx_shelxl_version_number 2014/7
_shelx_space_group_comment
;
The symmetry employed for this shelxl refinement is uniquely defined
by the following loop, which should always be used as a source of
symmetry information in preference to the above space-group names.
They are only intended as comments.
;
_shelx_estimated_absorpt_t_min 0.675
_shelx_estimated_absorpt_t_max 0.960

loop_
_space_group_symop_operation_xyz
'x, y, z'
'-x, y+1/2, -z+1/2'
'-x, -y, -z'
'x, -y-1/2, z-1/2'

loop_
_atom_site_label
_atom_site_type_symbol
_atom_site_fract_x
_atom_site_fract_y
_atom_site_fract_z
_atom_site_U_iso_or_equiv
_atom_site_adp_type
_atom_site_occupancy
_atom_site_site_symmetry_order
_atom_site_calc_flag
_atom_site_refinement_flags_posn
_atom_site_refinement_flags_adp
Co1 Co 0.66277(7) 0.09866(8) 0.82009(13) 0.0274(4) Uani 1 1 d . .
O1 O 0.5536(4) 0.2072(5) 0.7452(8) 0.0425(15) Uani 1 1 d . .
O2 O 0.4541(5) 0.0689(5) 0.6448(9) 0.0502(17) Uani 1 1 d . .
O3 O -0.2124(4) 0.3124(5) -0.1147(8) 0.0433(15) Uani 1 1 d . .
O4 O -0.1915(4) 0.1316(5) -0.0903(8) 0.0420(15) Uani 1 1 d . .
O1W O 0.6516(4) 0.1318(5) 1.0862(7) 0.0438(16) Uani 1 1 d . .
O2W O 0.6802(5) 0.0650(5) 0.5666(8) 0.0490(17) Uani 1 1 d . .
N1 N 0.3330(4) 0.4350(5) 0.6014(8) 0.0275(14) Uani 1 1 d . .
C1 C 0.4031(5) 0.3576(7) 0.6533(9) 0.0278(17) Uani 1 1 d . .
H1A H 0.4632 0.3769 0.7306 0.033 Uiso 1 1 calc R U
C2 C 0.3888(5) 0.2493(6) 0.5955(10) 0.0248(16) Uani 1 1 d . .
C3 C 0.2994(5) 0.2213(6) 0.4762(10) 0.0277(17) Uani 1 1 d . .
H3A H 0.2878 0.1493 0.4379 0.033 Uiso 1 1 calc R U
C4 C 0.2270(6) 0.3013(7) 0.4143(9) 0.0281(17) Uani 1 1 d . .
C5 C 0.2479(5) 0.4060(6) 0.4830(10) 0.0319(18) Uani 1 1 d . .
H5A H 0.2001 0.4599 0.4450 0.038 Uiso 1 1 calc R U
C6 C 0.1307(5) 0.2803(6) 0.2838(9) 0.0252(17) Uani 1 1 d . .
C7 C 0.0934(6) 0.1753(7) 0.2458(10) 0.0346(19) Uani 1 1 d . .
H7A H 0.1313 0.1157 0.2982 0.042 Uiso 1 1 calc R U
C8 C 0.0023(6) 0.1576(7) 0.1330(11) 0.0347(19) Uani 1 1 d . .
H8A H -0.0199 0.0862 0.1071 0.042 Uiso 1 1 calc R U
C9 C -0.0583(5) 0.2452(7) 0.0559(9) 0.0290(18) Uani 1 1 d . .
C10 C -0.0205(6) 0.3494(7) 0.0908(11) 0.039(2) Uani 1 1 d . .
H10A H -0.0582 0.4095 0.0402 0.046 Uiso 1 1 calc R U
C11 C 0.0737(6) 0.3651(8) 0.2016(12) 0.043(2) Uani 1 1 d . .
H11A H 0.0988 0.4359 0.2201 0.052 Uiso 1 1 calc R U
C12 C 0.4690(6) 0.1669(7) 0.6654(10) 0.0301(18) Uani 1 1 d . .
C13 C -0.1611(5) 0.2278(7) -0.0590(10) 0.0320(19) Uani 1 1 d . .

loop_
_atom_site_aniso_label
_atom_site_aniso_U_11
_atom_site_aniso_U_22
_atom_site_aniso_U_33
_atom_site_aniso_U_23
_atom_site_aniso_U_13
_atom_site_aniso_U_12
Co1 0.0201(5) 0.0181(5) 0.0377(6) 0.0020(5) -0.0050(4) 0.0013(4)
O1 0.020(3) 0.032(3) 0.067(4) 0.002(3) -0.006(3) 0.007(3)
O2 0.047(4) 0.023(3) 0.071(4) 0.002(3) -0.006(3) 0.008(3)
O3 0.028(3) 0.047(4) 0.046(3) -0.003(3) -0.008(2) 0.007(3)
O4 0.025(3) 0.040(4) 0.056(4) -0.007(3) -0.002(3) -0.009(3)
O1W 0.040(3) 0.054(4) 0.033(3) -0.009(3) 0.001(2) -0.005(3)
O2W 0.061(4) 0.049(4) 0.034(3) -0.003(3) 0.005(3) -0.021(3)
N1 0.018(3) 0.022(3) 0.038(3) -0.005(3) -0.002(3) 0.000(3)
C1 0.023(4) 0.029(4) 0.028(4) 0.000(4) -0.001(3) -0.003(3)
C2 0.019(4) 0.024(4) 0.028(4) 0.001(3) 0.000(3) 0.002(3)
C3 0.020(4) 0.021(4) 0.037(4) -0.003(4) -0.002(3) 0.006(3)
C4 0.031(4) 0.030(4) 0.021(4) -0.008(3) 0.002(3) -0.003(3)
C5 0.024(4) 0.023(4) 0.042(4) -0.006(4) -0.005(3) 0.006(3)
C6 0.028(4) 0.029(4) 0.018(4) -0.003(3) 0.003(3) -0.006(3)
C7 0.026(4) 0.033(5) 0.040(5) -0.002(4) -0.002(3) 0.011(4)
C8 0.025(4) 0.027(4) 0.049(5) -0.005(4) 0.002(4) 0.000(3)
C9 0.023(4) 0.038(5) 0.023(4) -0.002(4) 0.000(3) -0.003(3)
C10 0.028(4) 0.031(5) 0.046(5) -0.001(4) -0.014(3) -0.002(4)
C11 0.034(5) 0.031(5) 0.052(5) -0.001(4) -0.013(4) -0.005(4)
C12 0.027(4) 0.028(5) 0.031(4) 0.002(4) -0.001(3) 0.010(3)
C13 0.021(4) 0.039(5) 0.033(4) -0.004(4) 0.000(3) -0.001(4)

loop_
_atom_type_symbol
_atom_type_description
_atom_type_scat_dispersion_real
_atom_type_scat_dispersion_imag
_atom_type_scat_source
C C 0.0033 0.0016 'International Tables Vol C Tables 4.2.6.8 and 6.1.1.4'
H H 0.0000 0.0000 'International Tables Vol C Tables 4.2.6.8 and 6.1.1.4'
Co Co 0.3494 0.9721 'International Tables Vol C Tables 4.2.6.8 and 6.1.1.4'
N N 0.0061 0.0033 'International Tables Vol C Tables 4.2.6.8 and 6.1.1.4'
O O 0.0106 0.0060 'International Tables Vol C Tables 4.2.6.8 and 6.1.1.4'

loop_
_geom_angle_atom_site_label_1
_geom_angle_atom_site_label_2
_geom_angle_atom_site_label_3
_geom_angle
_geom_angle_site_symmetry_1
_geom_angle_site_symmetry_3
O1 Co1 O4 126.6(2) . 1_656
O1 Co1 O2W 96.5(3) . .
O4 Co1 O2W 91.4(3) 1_656 .
O1 Co1 N1 133.5(2) . 2_646
O4 Co1 N1 97.9(2) 1_656 2_646
O2W Co1 N1 94.8(3) . 2_646
O1 Co1 O1W 85.7(2) . .
O4 Co1 O1W 86.2(2) 1_656 .
O2W Co1 O1W 177.5(2) . .
N1 Co1 O1W 84.5(3) 2_646 .
C12 O1 Co1 115.2(5) . .
C13 O4 Co1 121.2(5) . 1_454
C1 N1 C5 117.7(6) . .
C1 N1 Co1 128.3(5) . 2_656
C5 N1 Co1 114.0(5) . 2_656
N1 C1 C2 122.4(7) . .
N1 C1 H1A 118.8 . .
C2 C1 H1A 118.8 . .
C1 C2 C3 118.6(7) . .
C1 C2 C12 119.1(6) . .
C3 C2 C12 122.3(7) . .
C2 C3 C4 120.2(7) . .
C2 C3 H3A 119.9 . .
C4 C3 H3A 119.9 . .
C5 C4 C3 116.6(7) . .
C5 C4 C6 119.2(7) . .
C3 C4 C6 124.2(7) . .
N1 C5 C4 124.6(7) . .
N1 C5 H5A 117.7 . .
C4 C5 H5A 117.7 . .
C11 C6 C7 117.4(7) . .
C11 C6 C4 120.6(7) . .
C7 C6 C4 122.0(7) . .
C8 C7 C6 121.3(8) . .
C8 C7 H7A 119.3 . .
C6 C7 H7A 119.3 . .
C7 C8 C9 121.1(8) . .
C7 C8 H8A 119.5 . .
C9 C8 H8A 119.4 . .
C10 C9 C8 117.6(7) . .
C10 C9 C13 120.5(8) . .
C8 C9 C13 122.0(8) . .
C9 C10 C11 120.2(8) . .
C9 C10 H10A 119.9 . .
C11 C10 H10A 119.9 . .
C6 C11 C10 122.3(8) . .
C6 C11 H11A 118.9 . .
C10 C11 H11A 118.9 . .
O2 C12 O1 123.0(7) . .
O2 C12 C2 121.7(7) . .
O1 C12 C2 115.2(7) . .
O4 C13 O3 124.4(7) . .
O4 C13 C9 118.3(7) . .
O3 C13 C9 117.3(7) . .

loop_
_geom_bond_atom_site_label_1
_geom_bond_atom_site_label_2
_geom_bond_distance
_geom_bond_site_symmetry_2
Co1 O1 1.989(5) .
Co1 O4 2.010(5) 1_656
Co1 O2W 2.075(6) .
Co1 N1 2.085(6) 2_646
Co1 O1W 2.141(6) .
O1 C12 1.283(9) .
O2 C12 1.218(10) .
O3 C13 1.268(10) .
O4 C13 1.252(10) .
O4 Co1 2.010(5) 1_454
N1 C1 1.345(9) .
N1 C5 1.352(9) .
N1 Co1 2.086(6) 2_656
C1 C2 1.394(11) .
C1 H1A 0.9300 .
C2 C3 1.395(10) .
C2 C12 1.500(10) .
C3 C4 1.398(10) .
C3 H3A 0.9300 .
C4 C5 1.387(10) .
C4 C6 1.487(10) .
C5 H5A 0.9300 .
C6 C11 1.361(11) .
C6 C7 1.387(11) .
C7 C8 1.366(11) .
C7 H7A 0.9300 .
C8 C9 1.400(11) .
C8 H8A 0.9300 .
C9 C10 1.378(12) .
C9 C13 1.500(10) .
C10 C11 1.390(11) .
C10 H10A 0.9300 .
C11 H11A 0.9300 .

loop_
_geom_torsion_atom_site_label_1
_geom_torsion_atom_site_label_2
_geom_torsion_atom_site_label_3
_geom_torsion_atom_site_label_4
_geom_torsion
_geom_torsion_site_symmetry_1
C5 N1 C1 C2 -2.9(11) .
Co1 N1 C1 C2 177.3(5) 2_656
N1 C1 C2 C3 1.5(11) .
N1 C1 C2 C12 -177.5(7) .
C1 C2 C3 C4 1.3(11) .
C12 C2 C3 C4 -179.7(7) .
C2 C3 C4 C5 -2.5(11) .
C2 C3 C4 C6 178.3(7) .
C1 N1 C5 C4 1.5(12) .
Co1 N1 C5 C4 -178.6(6) 2_656
C3 C4 C5 N1 1.2(11) .
C6 C4 C5 N1 -179.6(7) .
C5 C4 C6 C11 14.9(11) .
C3 C4 C6 C11 -166.0(8) .
C5 C4 C6 C7 -162.6(7) .
C3 C4 C6 C7 16.5(11) .
C11 C6 C7 C8 -1.2(12) .
C4 C6 C7 C8 176.3(7) .
C6 C7 C8 C9 -2.0(12) .
C7 C8 C9 C10 3.2(11) .
C7 C8 C9 C13 -176.1(7) .
C8 C9 C10 C11 -1.1(12) .
C13 C9 C10 C11 178.2(8) .
C7 C6 C11 C10 3.4(13) .
C4 C6 C11 C10 -174.3(8) .
C9 C10 C11 C6 -2.2(14) .
Co1 O1 C12 O2 3.9(10) .
Co1 O1 C12 C2 -175.1(5) .
C1 C2 C12 O2 166.9(8) .
C3 C2 C12 O2 -12.1(12) .
C1 C2 C12 O1 -14.0(10) .
C3 C2 C12 O1 167.0(7) .
Co1 O4 C13 O3 -16.0(11) 1_454
Co1 O4 C13 C9 162.2(5) 1_454
C10 C9 C13 O4 178.5(8) .
C8 C9 C13 O4 -2.3(11) .
C10 C9 C13 O3 -3.1(11) .
C8 C9 C13 O3 176.1(7) .
